data_7224905
loop_
_publ_author_name
'Wang, Zhi'
'Jagli\<ci\'c, Zvonko'
'Han, Lu-Lu'
'Zhuang, Gui-Lin'
'Luo, Geng-Geng'
'Zeng, Su-Yuan'
'Tung, Chen-Ho'
'Sun, Di'

_publ_section_title
;
 Octanuclear Ni(ii) cubes based on halogen-substituted pyrazolates:
 synthesis, structure, electrochemistry and magnetism
;
_journal_issue 19
_journal_name_full CrystEngComm
_journal_page_first 3462
_journal_paper_doi 10.1039/C6CE00528D
_journal_volume 18
_journal_year 2016
_chemical_formula_sum 'C36 H30 I12 N24 Ni8 O6'
_chemical_formula_weight 2887.32
_chemical_name_systematic
; 
 ? 
;
_space_group_crystal_system monoclinic
_space_group_IT_number 14
_space_group_name_Hall '-P 2ybc'
_space_group_name_H-M_alt 'P 1 21/c 1'
_symmetry_space_group_name_Hall '-P 2ybc'
_symmetry_space_group_name_H-M 'P 1 21/c 1'
_atom_sites_solution_hydrogens geom
_atom_sites_solution_primary direct
_atom_sites_solution_secondary difmap
_audit_creation_method SHELXL-97
_cell_angle_alpha 90.00
_cell_angle_beta 116.81(3)
_cell_angle_gamma 90.00
_cell_formula_units_Z 2
_cell_length_a 11.998(7)
_cell_length_b 26.923(16)
_cell_length_c 19.114(9)
_cell_measurement_temperature 173(2)
_cell_volume 5511(5)
_computing_structure_refinement 'SHELXL-97 (Sheldrick, 1997)'
_computing_structure_solution 'SHELXS-97 (Sheldrick, 1990)'
_diffrn_ambient_temperature 173(2)
_diffrn_measured_fraction_theta_full 0.984
_diffrn_measured_fraction_theta_max 0.984
_diffrn_measurement_device_type 'bruker apex ii'
_diffrn_radiation_monochromator graphite
_diffrn_radiation_source 'fine-focus sealed tube'
_diffrn_radiation_type MoK\a
_diffrn_radiation_wavelength 0.71000
_diffrn_reflns_av_R_equivalents 0.2261
_diffrn_reflns_av_sigmaI/netI 0.2821
_diffrn_reflns_limit_h_max 14
_diffrn_reflns_limit_h_min -13
_diffrn_reflns_limit_k_max 16
_diffrn_reflns_limit_k_min -32
_diffrn_reflns_limit_l_max 21
_diffrn_reflns_limit_l_min -22
_diffrn_reflns_number 24580
_diffrn_reflns_theta_full 25.00
_diffrn_reflns_theta_max 25.00
_diffrn_reflns_theta_min 1.51
_exptl_absorpt_coefficient_mu 4.733
_exptl_absorpt_correction_T_max 0.7977
_exptl_absorpt_correction_T_min 0.7643
_exptl_absorpt_correction_type multi-scan
_exptl_absorpt_process_details sadabs
_exptl_crystal_colour green
_exptl_crystal_density_diffrn 1.740
_exptl_crystal_density_method 'not measured'
_exptl_crystal_description needle
_exptl_crystal_F_000 2644
_exptl_crystal_size_max 0.06
_exptl_crystal_size_mid 0.06
_exptl_crystal_size_min 0.05
_refine_diff_density_max 1.446
_refine_diff_density_min -1.014
_refine_diff_density_rms 0.235
_refine_ls_extinction_method none
_refine_ls_goodness_of_fit_ref 0.710
_refine_ls_hydrogen_treatment mixed
_refine_ls_matrix_type full
_refine_ls_number_parameters 388
_refine_ls_number_reflns 9581
_refine_ls_number_restraints 181
_refine_ls_restrained_S_all 0.707
_refine_ls_R_factor_all 0.1724
_refine_ls_R_factor_gt 0.0997
_refine_ls_shift/su_max 0.000
_refine_ls_shift/su_mean 0.000
_refine_ls_structure_factor_coef Fsqd
_refine_ls_weighting_details 'calc w=1/[\s^2^(Fo^2^)+(0.0869P)^2^+0.0000P] where P=(Fo^2^+2Fc^2^)/3'
_refine_ls_weighting_scheme calc
_refine_ls_wR_factor_gt 0.2155
_refine_ls_wR_factor_ref 0.2408
_reflns_number_gt 2970
_reflns_number_total 9581
_reflns_threshold_expression >2sigma(I)
_cod_data_source_file c6ce00528d2.cif
_cod_data_source_block p3
_cod_depositor_comments 'Adding full bibliography for 7224903--7224905.cif.'
_cod_database_code 7224905

loop_
_symmetry_equiv_pos_as_xyz
'x, y, z'
'-x, y+1/2, -z+1/2'
'-x, -y, -z'
'x, -y-1/2, z-1/2'

loop_
_atom_site_label
_atom_site_type_symbol
_atom_site_fract_x
_atom_site_fract_y
_atom_site_fract_z
_atom_site_U_iso_or_equiv
_atom_site_adp_type
_atom_site_occupancy
_atom_site_symmetry_multiplicity
_atom_site_calc_flag
_atom_site_refinement_flags
I1 I 0.44484(15) 0.22036(7) -0.01897(11) 0.0796(5) Uani 1 1 d .
I2 I 0.74384(13) -0.04826(7) 0.17074(9) 0.0723(5) Uani 1 1 d .
I3 I 0.30058(15) -0.27582(6) 0.08285(9) 0.0687(5) Uani 1 1 d .
I4 I 0.25332(18) -0.14009(8) -0.27680(11) 0.0901(6) Uani 1 1 d .
I5 I -0.50795(18) -0.11194(8) -0.42061(10) 0.0915(6) Uani 1 1 d .
I6 I -0.12169(18) 0.13691(8) -0.40733(9) 0.0895(6) Uani 1 1 d .
Ni1 Ni 0.2189(2) 0.04108(10) 0.07565(14) 0.0494(7) Uani 1 1 d .
Ni2 Ni 0.1671(2) -0.05607(11) -0.00463(15) 0.0519(7) Uani 1 1 d .
Ni3 Ni -0.0038(2) -0.08363(10) 0.06520(14) 0.0505(7) Uani 1 1 d .
Ni4 Ni -0.0485(2) -0.01559(10) -0.14583(14) 0.0500(7) Uani 1 1 d .
O1 O 0.1130(13) 0.0185(5) -0.0499(8) 0.061(4) Uani 1 1 d .
H1 H 0.1616 0.0256 -0.0699 0.074 Uiso 1 1 d R
O2 O 0.1368(13) -0.0300(5) 0.0906(8) 0.060(4) Uani 1 1 d .
H2 H 0.1979 -0.0427 0.1299 0.072 Uiso 1 1 d R
O3 O -0.0312(11) -0.0658(5) -0.0509(7) 0.051(3) Uani 1 1 d .
H3 H -0.0429 -0.0941 -0.0726 0.062 Uiso 1 1 d R
N1 N 0.1571(17) 0.1232(7) -0.0287(11) 0.070(4) Uani 1 1 d U
N2 N 0.2636(16) 0.1037(7) 0.0350(11) 0.062(4) Uani 1 1 d U
N3 N 0.3727(14) 0.0044(7) 0.0897(10) 0.055(3) Uani 1 1 d U
N4 N 0.3521(14) -0.0387(7) 0.0498(9) 0.052(3) Uani 1 1 d U
N5 N 0.1875(17) -0.1280(7) 0.0344(11) 0.066(4) Uani 1 1 d U
N6 N 0.1125(17) -0.1396(8) 0.0665(11) 0.066(4) Uani 1 1 d U
N7 N -0.2885(14) -0.0595(6) -0.1905(9) 0.050(3) Uani 1 1 d U
N8 N -0.2110(14) -0.0469(6) -0.2232(8) 0.049(3) Uani 1 1 d U
N9 N 0.1622(15) -0.0750(6) -0.1054(10) 0.056(3) Uani 1 1 d U
N10 N 0.0650(16) -0.0591(7) -0.1686(10) 0.062(4) Uani 1 1 d U
N11 N -0.0596(13) 0.0427(6) -0.2169(8) 0.040(3) Uani 1 1 d U
N12 N -0.0339(14) 0.0848(6) -0.1794(9) 0.049(3) Uani 1 1 d U
C1 C 0.202(2) 0.1657(9) -0.0541(13) 0.060(4) Uani 1 1 d U
H1A H 0.1541 0.1871 -0.0966 0.072 Uiso 1 1 calc R
C2 C 0.3302(18) 0.1695(8) -0.0043(12) 0.055(4) Uani 1 1 d U
C3 C 0.3587(18) 0.1299(8) 0.0503(13) 0.057(4) Uani 1 1 d U
H3A H 0.4388 0.1240 0.0927 0.069 Uiso 1 1 calc R
C4 C 0.5010(19) 0.0094(7) 0.1370(12) 0.065(4) Uani 1 1 d DU
H4 H 0.5430 0.0347 0.1742 0.078 Uiso 1 1 calc R
C5 C 0.5549(18) -0.0321(8) 0.1168(12) 0.057(4) Uani 1 1 d U
C6 C 0.4551(18) -0.0606(8) 0.0571(11) 0.062(4) Uani 1 1 d DU
H6 H 0.4621 -0.0888 0.0294 0.074 Uiso 1 1 calc R
C7 C 0.254(2) -0.1662(9) 0.0407(13) 0.068(4) Uani 1 1 d U
H7 H 0.3174 -0.1648 0.0242 0.082 Uiso 1 1 calc R
C8 C 0.234(2) -0.2077(9) 0.0702(13) 0.067(4) Uani 1 1 d U
C9 C 0.127(2) -0.1863(9) 0.0917(13) 0.066(4) Uani 1 1 d U
H9 H 0.0846 -0.2031 0.1165 0.080 Uiso 1 1 calc R
C10 C 0.2370(19) -0.1025(8) -0.1332(12) 0.055(4) Uani 1 1 d U
H10 H 0.3120 -0.1195 -0.1003 0.066 Uiso 1 1 calc R
C11 C 0.189(2) -0.1011(8) -0.2085(13) 0.058(4) Uani 1 1 d U
C12 C 0.076(2) -0.0758(9) -0.2371(13) 0.062(4) Uani 1 1 d U
H12 H 0.0176 -0.0707 -0.2904 0.074 Uiso 1 1 calc R
C13 C -0.2718(18) -0.0597(8) -0.3005(11) 0.056(4) Uani 1 1 d U
H13 H -0.2442 -0.0524 -0.3388 0.068 Uiso 1 1 calc R
C14 C -0.3835(18) -0.0858(8) -0.3147(11) 0.051(4) Uani 1 1 d U
C15 C -0.3866(18) -0.0833(8) -0.2415(10) 0.050(4) Uani 1 1 d U
H15 H -0.4506 -0.0968 -0.2311 0.060 Uiso 1 1 calc R
C16 C -0.0862(18) 0.0480(8) -0.2902(12) 0.053(4) Uani 1 1 d U
H16 H -0.1095 0.0218 -0.3274 0.064 Uiso 1 1 calc R
C17 C -0.0755(18) 0.0980(8) -0.3062(11) 0.051(4) Uani 1 1 d U
C18 C -0.0463(19) 0.1235(9) -0.2266(13) 0.064(4) Uani 1 1 d U
H18 H -0.0390 0.1579 -0.2144 0.077 Uiso 1 1 calc R

loop_
_atom_site_aniso_label
_atom_site_aniso_U_11
_atom_site_aniso_U_22
_atom_site_aniso_U_33
_atom_site_aniso_U_23
_atom_site_aniso_U_13
_atom_site_aniso_U_12
I1 0.0739(10) 0.0803(12) 0.0998(12) 0.0076(10) 0.0526(10) -0.0090(10)
I2 0.0540(8) 0.1037(13) 0.0637(9) 0.0106(9) 0.0305(8) 0.0088(9)
I3 0.0853(11) 0.0636(10) 0.0735(10) 0.0063(8) 0.0501(9) 0.0069(9)
I4 0.1008(13) 0.1107(15) 0.0831(12) -0.0165(11) 0.0629(11) 0.0105(12)
I5 0.0949(13) 0.1211(16) 0.0581(10) -0.0208(10) 0.0341(9) -0.0404(12)
I6 0.1119(14) 0.1023(14) 0.0563(9) 0.0107(9) 0.0397(10) -0.0117(12)
Ni1 0.0514(15) 0.0538(16) 0.0508(15) -0.0016(12) 0.0299(13) -0.0041(13)
Ni2 0.0525(15) 0.0636(18) 0.0493(15) 0.0030(13) 0.0315(13) 0.0022(14)
Ni3 0.0502(15) 0.0617(17) 0.0482(14) -0.0008(13) 0.0298(13) -0.0010(14)
Ni4 0.0528(15) 0.0600(17) 0.0455(14) -0.0035(13) 0.0296(13) -0.0039(14)
O1 0.073(9) 0.070(10) 0.057(8) 0.020(7) 0.044(8) -0.008(8)
O2 0.059(8) 0.040(8) 0.068(9) -0.004(7) 0.016(7) -0.015(7)
O3 0.044(7) 0.068(9) 0.030(6) -0.008(6) 0.006(6) -0.009(7)
N1 0.060(7) 0.072(8) 0.077(8) 0.007(7) 0.031(6) 0.007(7)
N2 0.049(7) 0.073(8) 0.076(8) 0.022(7) 0.039(6) -0.001(7)
N3 0.039(6) 0.078(8) 0.060(7) 0.015(6) 0.033(6) 0.017(7)
N4 0.041(6) 0.068(8) 0.054(7) -0.004(6) 0.026(6) 0.012(7)
N5 0.068(8) 0.074(9) 0.075(8) -0.011(7) 0.048(7) 0.000(7)
N6 0.067(8) 0.070(8) 0.070(8) -0.005(7) 0.038(7) -0.002(7)
N7 0.045(6) 0.067(8) 0.042(6) -0.007(6) 0.024(5) -0.014(6)
N8 0.045(6) 0.064(8) 0.039(6) -0.004(6) 0.019(5) -0.012(6)
N9 0.055(7) 0.059(8) 0.056(7) 0.002(6) 0.026(6) 0.015(7)
N10 0.062(7) 0.064(8) 0.057(7) -0.002(7) 0.023(6) 0.010(7)
N11 0.053(6) 0.046(7) 0.043(6) -0.008(6) 0.039(6) 0.010(6)
N12 0.054(7) 0.047(7) 0.052(7) 0.002(6) 0.028(6) 0.002(6)
C1 0.060(7) 0.066(8) 0.061(8) 0.019(7) 0.032(7) -0.002(7)
C2 0.044(7) 0.062(8) 0.071(8) 0.024(7) 0.036(7) -0.003(7)
C3 0.040(7) 0.072(9) 0.072(8) 0.019(7) 0.036(7) 0.007(7)
C4 0.047(7) 0.076(9) 0.068(8) 0.019(7) 0.021(7) 0.001(7)
C5 0.043(7) 0.070(9) 0.055(8) 0.026(7) 0.021(6) 0.011(7)
C6 0.052(7) 0.079(9) 0.059(8) 0.007(7) 0.029(6) 0.006(7)
C7 0.075(9) 0.072(9) 0.067(8) -0.002(8) 0.040(7) -0.008(8)
C8 0.081(8) 0.077(9) 0.061(8) -0.003(8) 0.046(7) -0.011(8)
C9 0.071(8) 0.071(9) 0.073(8) -0.001(8) 0.046(7) -0.015(8)
C10 0.054(8) 0.055(8) 0.058(7) 0.002(7) 0.028(7) 0.015(7)
C11 0.060(8) 0.066(8) 0.063(8) -0.002(7) 0.042(7) 0.018(7)
C12 0.063(8) 0.072(9) 0.059(8) 0.001(7) 0.036(7) 0.008(7)
C13 0.056(7) 0.072(8) 0.039(7) -0.008(7) 0.018(6) -0.011(7)
C14 0.049(7) 0.065(8) 0.037(7) -0.014(7) 0.019(6) -0.004(7)
C15 0.043(7) 0.067(8) 0.037(7) -0.011(6) 0.016(6) -0.004(7)
C16 0.057(7) 0.050(7) 0.055(7) -0.012(7) 0.027(7) 0.004(7)
C17 0.053(7) 0.054(8) 0.054(7) -0.008(7) 0.032(6) 0.007(7)
C18 0.066(7) 0.055(8) 0.062(8) 0.003(7) 0.021(7) 0.004(7)

loop_
_atom_type_symbol
_atom_type_description
_atom_type_scat_dispersion_real
_atom_type_scat_dispersion_imag
_atom_type_scat_source
C C 0.0033 0.0016 'International Tables Vol C Tables 4.2.6.8 and 6.1.1.4'
H H 0.0000 0.0000 'International Tables Vol C Tables 4.2.6.8 and 6.1.1.4'
I I -0.4742 1.8119 'International Tables Vol C Tables 4.2.6.8 and 6.1.1.4'
N N 0.0061 0.0033 'International Tables Vol C Tables 4.2.6.8 and 6.1.1.4'
Ni Ni 0.3393 1.1124 'International Tables Vol C Tables 4.2.6.8 and 6.1.1.4'
O O 0.0106 0.0060 'International Tables Vol C Tables 4.2.6.8 and 6.1.1.4'

loop_
_geom_angle_atom_site_label_1
_geom_angle_atom_site_label_2
_geom_angle_atom_site_label_3
_geom_angle
_geom_angle_site_symmetry_1
_geom_angle_site_symmetry_3
N3 Ni1 N7 94.1(7) . 3
N3 Ni1 N2 94.3(7) . .
N7 Ni1 N2 99.2(7) 3 .
N3 Ni1 O3 167.6(7) . 3
N7 Ni1 O3 92.4(5) 3 3
N2 Ni1 O3 95.1(6) . 3
N3 Ni1 O2 89.6(6) . .
N7 Ni1 O2 93.5(6) 3 .
N2 Ni1 O2 166.4(7) . .
O3 Ni1 O2 79.4(5) 3 .
N3 Ni1 O1 93.0(6) . .
N7 Ni1 O1 170.7(5) 3 .
N2 Ni1 O1 86.3(6) . .
O3 Ni1 O1 79.6(5) 3 .
O2 Ni1 O1 80.5(5) . .
N3 Ni1 Ni2 66.3(5) . .
N7 Ni1 Ni2 131.8(5) 3 .
N2 Ni1 Ni2 124.6(5) . .
O3 Ni1 Ni2 101.7(4) 3 .
O2 Ni1 Ni2 46.0(4) . .
O1 Ni1 Ni2 46.9(4) . .
N3 Ni1 Ni4 127.1(5) . 3
N7 Ni1 Ni4 66.5(4) 3 3
N2 Ni1 Ni4 135.7(5) . 3
O3 Ni1 Ni4 47.2(3) 3 3
O2 Ni1 Ni4 46.6(4) . 3
O1 Ni1 Ni4 104.3(3) . 3
Ni2 Ni1 Ni4 90.21(10) . 3
N3 Ni1 Ni3 132.7(5) . 3
N7 Ni1 Ni3 130.4(5) 3 3
N2 Ni1 Ni3 66.8(5) . 3
O3 Ni1 Ni3 45.8(3) 3 3
O2 Ni1 Ni3 101.1(4) . 3
O1 Ni1 Ni3 45.2(4) . 3
Ni2 Ni1 Ni3 88.72(11) . 3
Ni4 Ni1 Ni3 90.29(10) 3 3
N9 Ni2 N4 96.0(7) . .
N9 Ni2 N5 93.3(7) . .
N4 Ni2 N5 96.2(7) . .
N9 Ni2 O2 168.8(6) . .
N4 Ni2 O2 93.1(6) . .
N5 Ni2 O2 92.2(6) . .
N9 Ni2 O3 91.5(6) . .
N4 Ni2 O3 171.2(6) . .
N5 Ni2 O3 87.9(6) . .
O2 Ni2 O3 78.9(5) . .
N9 Ni2 O1 88.7(6) . .
N4 Ni2 O1 93.0(6) . .
N5 Ni2 O1 170.4(6) . .
O2 Ni2 O1 84.3(5) . .
O3 Ni2 O1 82.6(5) . .
N9 Ni2 Ni1 130.1(5) . .
N4 Ni2 Ni1 66.8(5) . .
N5 Ni2 Ni1 133.2(5) . .
O2 Ni2 Ni1 48.8(4) . .
O3 Ni2 Ni1 104.8(4) . .
O1 Ni2 Ni1 48.8(4) . .
N9 Ni2 Ni4 65.0(5) . .
N4 Ni2 Ni4 132.9(5) . .
N5 Ni2 Ni4 126.0(5) . .
O2 Ni2 Ni4 103.9(4) . .
O3 Ni2 Ni4 47.4(3) . .
O1 Ni2 Ni4 47.0(4) . .
Ni1 Ni2 Ni4 92.29(11) . .
N1 Ni3 N12 95.3(7) 3 3
N1 Ni3 N6 97.5(8) 3 .
N12 Ni3 N6 99.0(7) 3 .
N1 Ni3 O2 168.6(7) 3 .
N12 Ni3 O2 89.7(6) 3 .
N6 Ni3 O2 91.8(7) . .
N1 Ni3 O1 88.7(7) 3 3
N12 Ni3 O1 89.1(6) 3 3
N6 Ni3 O1 169.2(6) . 3
O2 Ni3 O1 81.1(5) . 3
N1 Ni3 O3 94.2(7) 3 .
N12 Ni3 O3 167.4(6) 3 .
N6 Ni3 O3 87.9(6) . .
O2 Ni3 O3 79.5(5) . .
O1 Ni3 O3 82.9(5) 3 .
N1 Ni3 Ni1 66.3(6) 3 3
N12 Ni3 Ni1 131.3(5) 3 3
N6 Ni3 Ni1 126.8(5) . 3
O2 Ni3 Ni1 102.8(4) . 3
O1 Ni3 Ni1 48.2(4) 3 3
O3 Ni3 Ni1 46.9(3) . 3
N10 Ni4 N8 97.1(7) . .
N10 Ni4 N11 98.8(6) . .
N8 Ni4 N11 94.7(6) . .
N10 Ni4 O2 165.6(6) . 3
N8 Ni4 O2 94.0(6) . 3
N11 Ni4 O2 89.4(5) . 3
N10 Ni4 O1 89.7(6) . .
N8 Ni4 O1 170.9(5) . .
N11 Ni4 O1 90.1(5) . .
O2 Ni4 O1 78.3(5) 3 .
N10 Ni4 O3 90.0(6) . .
N8 Ni4 O3 92.7(5) . .
N11 Ni4 O3 167.7(5) . .
O2 Ni4 O3 80.3(5) 3 .
O1 Ni4 O3 81.2(4) . .
N10 Ni4 Ni2 65.3(5) . .
N8 Ni4 Ni2 131.8(5) . .
N11 Ni4 Ni2 130.8(4) . .
O2 Ni4 Ni2 100.4(4) 3 .
O1 Ni4 Ni2 46.6(4) . .
O3 Ni4 Ni2 46.0(3) . .
N10 Ni4 Ni1 129.6(6) . 3
N8 Ni4 Ni1 66.6(4) . 3
N11 Ni4 Ni1 128.6(4) . 3
O2 Ni4 Ni1 48.1(3) 3 3
O1 Ni4 Ni1 104.4(3) . 3
O3 Ni4 Ni1 46.9(3) . 3
Ni2 Ni4 Ni1 89.97(10) . 3
Ni3 O1 Ni2 150.8(6) 3 .
Ni3 O1 Ni4 88.5(5) 3 .
Ni2 O1 Ni4 86.4(5) . .
Ni3 O1 Ni1 86.6(5) 3 .
Ni2 O1 Ni1 84.3(5) . .
Ni4 O1 Ni1 151.2(6) . .
Ni3 O1 H1 105.0 3 .
Ni2 O1 H1 104.2 . .
Ni4 O1 H1 104.3 . .
Ni1 O1 H1 104.4 . .
Ni3 O2 Ni2 90.3(5) . .
Ni3 O2 Ni4 89.1(5) . 3
Ni2 O2 Ni4 155.1(7) . 3
Ni3 O2 Ni1 156.1(7) . .
Ni2 O2 Ni1 85.3(5) . .
Ni4 O2 Ni1 85.3(5) 3 .
Ni3 O2 H2 102.1 . .
Ni2 O2 H2 102.1 . .
Ni4 O2 H2 102.4 3 .
Ni1 O2 H2 101.8 . .
Ni3 O3 Ni2 88.7(4) . .
Ni3 O3 Ni1 87.4(5) . 3
Ni2 O3 Ni1 153.4(7) . 3
Ni3 O3 Ni4 154.9(7) . .
Ni2 O3 Ni4 86.6(5) . .
Ni1 O3 Ni4 86.0(5) 3 .
Ni3 O3 H3 102.5 . .
Ni2 O3 H3 102.6 . .
Ni1 O3 H3 103.9 3 .
Ni4 O3 H3 102.6 . .
N2 N1 C1 104.7(16) . .
N2 N1 Ni3 116.4(13) . 3
C1 N1 Ni3 138.3(15) . 3
C3 N2 N1 111.5(17) . .
C3 N2 Ni1 138.2(16) . .
N1 N2 Ni1 110.3(12) . .
N4 N3 C4 108.5(15) . .
N4 N3 Ni1 115.2(12) . .
C4 N3 Ni1 136.0(14) . .
C6 N4 N3 113.7(16) . .
C6 N4 Ni2 134.7(14) . .
N3 N4 Ni2 111.5(11) . .
C7 N5 N6 107(2) . .
C7 N5 Ni2 139.9(16) . .
N6 N5 Ni2 113.2(14) . .
C9 N6 N5 112.6(19) . .
C9 N6 Ni3 132.6(15) . .
N5 N6 Ni3 114.8(15) . .
C15 N7 N8 110.2(15) . .
C15 N7 Ni1 136.1(13) . 3
N8 N7 Ni1 113.5(11) . 3
C13 N8 N7 106.8(14) . .
C13 N8 Ni4 139.9(13) . .
N7 N8 Ni4 113.3(11) . .
N10 N9 C10 105.7(16) . .
N10 N9 Ni2 116.0(12) . .
C10 N9 Ni2 138.4(13) . .
N9 N10 C12 109.1(17) . .
N9 N10 Ni4 113.7(13) . .
C12 N10 Ni4 137.0(15) . .
C16 N11 N12 112.4(16) . .
C16 N11 Ni4 135.6(14) . .
N12 N11 Ni4 112.0(10) . .
N11 N12 C18 112.3(16) . .
N11 N12 Ni3 117.6(12) . 3
C18 N12 Ni3 129.9(14) . 3
C2 C1 N1 107.0(18) . .
C2 C1 H1A 126.5 . .
N1 C1 H1A 126.5 . .
C1 C2 C3 105.7(17) . .
C1 C2 I1 123.7(14) . .
C3 C2 I1 130.4(15) . .
N2 C3 C2 110.9(19) . .
N2 C3 H3A 124.5 . .
C2 C3 H3A 124.5 . .
N3 C4 C5 104.5(16) . .
N3 C4 H4 127.7 . .
C5 C4 H4 127.7 . .
C4 C5 C6 108.3(15) . .
C4 C5 I2 123.9(16) . .
C6 C5 I2 127.8(16) . .
N4 C6 C5 104.4(16) . .
N4 C6 H6 127.8 . .
C5 C6 H6 127.8 . .
N5 C7 C8 120(2) . .
N5 C7 H7 120.0 . .
C8 C7 H7 120.0 . .
C7 C8 C9 97(2) . .
C7 C8 I3 134.2(18) . .
C9 C8 I3 128.6(16) . .
N6 C9 C8 103.4(18) . .
N6 C9 H9 128.3 . .
C8 C9 H9 128.3 . .
C11 C10 N9 111.1(18) . .
C11 C10 H10 124.4 . .
N9 C10 H10 124.4 . .
C10 C11 C12 108.5(17) . .
C10 C11 I4 125.7(16) . .
C12 C11 I4 125.0(16) . .
C11 C12 N10 105.4(18) . .
C11 C12 H12 127.3 . .
N10 C12 H12 127.3 . .
N8 C13 C14 109.2(16) . .
N8 C13 H13 125.4 . .
C14 C13 H13 125.4 . .
C15 C14 C13 103.2(16) . .
C15 C14 I5 131.9(14) . .
C13 C14 I5 124.6(13) . .
N7 C15 C14 110.2(17) . .
N7 C15 H15 124.9 . .
C14 C15 H15 124.9 . .
N11 C16 C17 109.9(18) . .
N11 C16 H16 125.1 . .
C17 C16 H16 125.1 . .
C16 C17 C18 102.3(17) . .
C16 C17 I6 133.5(15) . .
C18 C17 I6 122.9(15) . .
N12 C18 C17 102.8(18) . .
N12 C18 H18 128.6 . .
C17 C18 H18 128.6 . .

loop_
_geom_bond_atom_site_label_1
_geom_bond_atom_site_label_2
_geom_bond_distance
_geom_bond_site_symmetry_2
I1 C2 2.049(18) .
I2 C5 2.070(19) .
I3 C8 1.97(3) .
I4 C11 2.074(19) .
I5 C14 2.024(18) .
I6 C17 2.04(2) .
Ni1 N3 2.002(15) .
Ni1 N7 2.026(15) 3
Ni1 N2 2.028(17) .
Ni1 O3 2.185(13) 3
Ni1 O2 2.229(13) .
Ni1 O1 2.234(14) .
Ni1 Ni2 2.953(4) .
Ni1 Ni4 2.987(3) 3
Ni1 Ni3 2.992(4) 3
Ni2 N9 1.967(16) .
Ni2 N4 2.036(16) .
Ni2 N5 2.05(2) .
Ni2 O2 2.130(15) .
Ni2 O3 2.147(12) .
Ni2 O1 2.167(14) .
Ni2 Ni4 2.978(4) .
Ni3 N1 1.960(19) 3
Ni3 N12 2.020(15) 3
Ni3 N6 2.046(19) .
Ni3 O2 2.104(13) .
Ni3 O1 2.128(15) 3
Ni3 O3 2.147(12) .
Ni3 Ni1 2.992(4) 3
Ni4 N10 1.988(18) .
Ni4 N8 2.024(15) .
Ni4 N11 2.041(15) .
Ni4 O2 2.179(15) 3
Ni4 O1 2.181(15) .
Ni4 O3 2.195(13) .
Ni4 Ni1 2.987(3) 3
O1 Ni3 2.128(15) 3
O1 H1 0.8502 .
O2 Ni4 2.179(15) 3
O2 H2 0.8497 .
O3 Ni1 2.185(13) 3
O3 H3 0.8502 .
N1 N2 1.41(2) .
N1 C1 1.44(3) .
N1 Ni3 1.960(19) 3
N2 C3 1.26(2) .
N3 N4 1.35(2) .
N3 C4 1.40(2) .
N4 C6 1.32(2) .
N5 C7 1.27(3) .
N5 N6 1.33(2) .
N6 C9 1.33(3) .
N7 C15 1.31(2) .
N7 N8 1.376(19) .
N7 Ni1 2.026(15) 3
N8 C13 1.36(2) .
N9 N10 1.32(2) .
N9 C10 1.44(2) .
N10 C12 1.44(3) .
N11 C16 1.30(2) .
N11 N12 1.30(2) .
N12 C18 1.34(3) .
N12 Ni3 2.020(15) 3
C1 C2 1.40(3) .
C1 H1A 0.9500 .
C2 C3 1.42(3) .
C3 H3A 0.9500 .
C4 C5 1.43(3) .
C4 H4 0.9500 .
C5 C6 1.45(3) .
C6 H6 0.9500 .
C7 C8 1.32(3) .
C7 H7 0.9500 .
C8 C9 1.62(3) .
C9 H9 0.9500 .
C10 C11 1.29(3) .
C10 H10 0.9500 .
C11 C12 1.40(3) .
C12 H12 0.9500 .
C13 C14 1.43(3) .
C13 H13 0.9500 .
C14 C15 1.42(3) .
C15 H15 0.9500 .
C16 C17 1.40(3) .
C16 H16 0.9500 .
C17 C18 1.56(3) .
C18 H18 0.9500 .

loop_
_platon_squeeze_void_nr
_platon_squeeze_void_average_x
_platon_squeeze_void_average_y
_platon_squeeze_void_average_z
_platon_squeeze_void_volume
_platon_squeeze_void_count_electrons
_platon_squeeze_void_content
1 -0.005 -0.008 0.438 2716 1576 ' '
